data_7039916
loop_
_publ_author_name
'Aloisi, Alicia'
'Berthet, Jean-Claude'
'Genre, Caroline'
'Thu\'ery, Pierre'
'Cantat, Thibault'

_publ_section_title
;
 Complexes of the tripodal phosphine ligands PhSi(XPPh2)3 (X = CH2, O):
 synthesis, structure and catalytic activity in the hydroboration of CO2.
;
_journal_issue 37
_journal_name_full 'Dalton transactions (Cambridge, England : 2003)'
_journal_page_first 14774
_journal_page_last 14788
_journal_paper_doi 10.1039/c6dt02135b
_journal_volume 45
_journal_year 2016
_chemical_formula_sum 'C42 H35 Cl2 Co O3 P3 Si'
_chemical_formula_weight 838.53
_space_group_crystal_system monoclinic
_space_group_IT_number 14
_space_group_name_Hall '-P 2ybc'
_space_group_name_H-M_alt 'P 1 21/c 1'
_symmetry_space_group_name_Hall '-P 2ybc'
_symmetry_space_group_name_H-M 'P 1 21/c 1'
_atom_sites_solution_hydrogens mixed
_audit_creation_method SHELXL-2014
_audit_update_record
;
2016-06-21 deposited with the CCDC.
2016-07-15 downloaded from the CCDC.
;
_cell_angle_alpha 90
_cell_angle_beta 101.210(2)
_cell_angle_gamma 90
_cell_formula_units_Z 4
_cell_length_a 9.8162(3)
_cell_length_b 20.6578(7)
_cell_length_c 19.1760(7)
_cell_measurement_reflns_used 128536
_cell_measurement_temperature 150(2)
_cell_measurement_theta_max 25.68
_cell_measurement_theta_min 2.93
_cell_volume 3814.3(2)
_computing_cell_refinement 'HKL2000 (Otwinowski & Minor, 1997)'
_computing_data_collection 'COLLECT (Nonius, 1998)'
_computing_data_reduction 'HKL2000 (Otwinowski & Minor, 1997)'
_computing_molecular_graphics 'SHELXTL (Sheldrick, 2008)'
_computing_publication_material 'SHELXTL (Sheldrick, 2008); PLATON (Spek, 2003)'
_computing_structure_refinement 'SHELXL (Sheldrick, 2015)'
_computing_structure_solution 'SHELXT (Sheldrick, 2015)'
_diffrn_ambient_temperature 150(2)
_diffrn_measured_fraction_theta_full 0.998
_diffrn_measured_fraction_theta_max 0.998
_diffrn_measurement_device_type 'Nonius Kappa-CCD area-detector diffractometer'
_diffrn_measurement_method 'two \f and five \w scans with 2\% steps (489 frames)'
_diffrn_radiation_monochromator graphite
_diffrn_radiation_source 'fine-focus sealed tube'
_diffrn_radiation_type MoK\a
_diffrn_radiation_wavelength 0.71073
_diffrn_reflns_av_R_equivalents 0.0474
_diffrn_reflns_av_unetI/netI 0.0540
_diffrn_reflns_Laue_measured_fraction_full 0.998
_diffrn_reflns_Laue_measured_fraction_max 0.998
_diffrn_reflns_limit_h_max 11
_diffrn_reflns_limit_h_min -11
_diffrn_reflns_limit_k_max 25
_diffrn_reflns_limit_k_min -25
_diffrn_reflns_limit_l_max 23
_diffrn_reflns_limit_l_min -23
_diffrn_reflns_number 128536
_diffrn_reflns_point_group_measured_fraction_full 0.998
_diffrn_reflns_point_group_measured_fraction_max 0.998
_diffrn_reflns_theta_full 25.242
_diffrn_reflns_theta_max 25.680
_diffrn_reflns_theta_min 2.929
_diffrn_standards_decay_% 0
_diffrn_standards_interval_time 0
_diffrn_standards_number 0
_exptl_absorpt_coefficient_mu 0.787
_exptl_absorpt_correction_T_max 0.903
_exptl_absorpt_correction_T_min 0.714
_exptl_absorpt_correction_type multi-scan
_exptl_absorpt_process_details 'SCALEPACK (Otwinowski & Minor, 1997)'
_exptl_crystal_colour 'dark orange'
_exptl_crystal_density_diffrn 1.460
_exptl_crystal_description irregular
_exptl_crystal_F_000 1724
_exptl_crystal_size_max 0.18
_exptl_crystal_size_mid 0.16
_exptl_crystal_size_min 0.13
_refine_diff_density_max 0.761
_refine_diff_density_min -0.813
_refine_diff_density_rms 0.073
_refine_ls_extinction_method none
_refine_ls_goodness_of_fit_ref 1.066
_refine_ls_hydrogen_treatment constr
_refine_ls_matrix_type full
_refine_ls_number_parameters 494
_refine_ls_number_reflns 7220
_refine_ls_number_restraints 15
_refine_ls_restrained_S_all 1.132
_refine_ls_R_factor_all 0.0570
_refine_ls_R_factor_gt 0.0386
_refine_ls_shift/su_max 0.001
_refine_ls_shift/su_mean 0.000
_refine_ls_structure_factor_coef Fsqd
_refine_ls_weighting_details 'w=1/[\s^2^(Fo^2^)+(0.0466P)^2^+2.2366P] where P=(Fo^2^+2Fc^2^)/3'
_refine_ls_weighting_scheme calc
_refine_ls_wR_factor_gt 0.0991
_refine_ls_wR_factor_ref 0.1058
_reflns_Friedel_coverage 0.000
_reflns_number_gt 5649
_reflns_number_total 7220
_reflns_threshold_expression 'I > 2\s(I)'
_cod_data_source_file c6dt02135b2.cif
_cod_data_source_block 4prime
_cod_depositor_comments 'Adding full bibliography for 7039913--7039920.cif.'
_cod_database_code 7039916
_shelx_space_group_comment
;
The symmetry employed for this shelxl refinement is uniquely defined
by the following loop, which should always be used as a source of
symmetry information in preference to the above space-group names.
They are only intended as comments.
;
_shelxl_version_number 2014-3

loop_
_space_group_symop_operation_xyz
'x, y, z'
'-x, y+1/2, -z+1/2'
'-x, -y, -z'
'x, -y-1/2, z-1/2'

loop_
_atom_site_label
_atom_site_type_symbol
_atom_site_fract_x
_atom_site_fract_y
_atom_site_fract_z
_atom_site_U_iso_or_equiv
_atom_site_adp_type
_atom_site_occupancy
_atom_site_site_symmetry_order
_atom_site_calc_flag
_atom_site_refinement_flags_posn
_atom_site_refinement_flags_adp
_atom_site_refinement_flags_occupancy
Co1 Co 0.80434(3) 0.69112(2) 0.79415(2) 0.02480(11) Uani 1 1 d . . .
Cl1 Cl 0.95848(7) 0.65508(4) 0.88945(4) 0.04015(19) Uani 1 1 d . . .
Cl2 Cl 0.91287(8) 0.78712(3) 0.80636(4) 0.04160(19) Uani 1 1 d . . .
P1 P 0.84721(7) 0.63625(3) 0.69780(4) 0.02659(16) Uani 1 1 d . . .
P2 P 0.67344(7) 0.61324(3) 0.82203(4) 0.02718(16) Uani 1 1 d . . .
P3 P 0.62487(7) 0.74467(3) 0.73391(4) 0.02799(16) Uani 1 1 d . . .
Si1 Si 0.54880(7) 0.61986(4) 0.67398(4) 0.02982(18) Uani 1 1 d . . .
O1 O 0.69948(17) 0.61013(9) 0.65050(9) 0.0318(4) Uani 1 1 d . . .
O2 O 0.55754(18) 0.58938(9) 0.75370(10) 0.0334(4) Uani 1 1 d . . .
O3 O 0.51908(18) 0.69765(9) 0.67956(10) 0.0311(4) Uani 1 1 d . . .
C1 C 0.9245(3) 0.67391(13) 0.62930(14) 0.0303(6) Uani 1 1 d . . .
C2 C 0.8664(3) 0.66998(15) 0.55749(15) 0.0405(7) Uani 1 1 d . . .
H2 H 0.7812 0.6477 0.5424 0.049 Uiso 1 1 calc R U .
C3 C 0.9329(4) 0.69874(17) 0.50752(17) 0.0519(9) Uani 1 1 d . . .
H3 H 0.8928 0.6961 0.4583 0.062 Uiso 1 1 calc R U .
C4 C 1.0572(4) 0.73108(18) 0.52942(19) 0.0549(9) Uani 1 1 d . . .
H4 H 1.1024 0.7505 0.4952 0.066 Uiso 1 1 calc R U .
C5 C 1.1159(3) 0.73528(16) 0.60094(18) 0.0476(8) Uani 1 1 d . . .
H5 H 1.2017 0.7572 0.6158 0.057 Uiso 1 1 calc R U .
C6 C 1.0493(3) 0.70738(14) 0.65088(16) 0.0378(7) Uani 1 1 d . . .
H6 H 1.0887 0.7110 0.7000 0.045 Uiso 1 1 calc R U .
C7 C 0.9469(3) 0.56202(13) 0.71126(14) 0.0283(6) Uani 1 1 d . . .
C8 C 0.9061(3) 0.50627(14) 0.67228(15) 0.0337(6) Uani 1 1 d . . .
H8 H 0.8222 0.5060 0.6378 0.040 Uiso 1 1 calc R U .
C9 C 0.9873(3) 0.45104(14) 0.68354(16) 0.0398(7) Uani 1 1 d . . .
H9 H 0.9589 0.4130 0.6569 0.048 Uiso 1 1 calc R U .
C10 C 1.1090(3) 0.45112(15) 0.73328(18) 0.0454(8) Uani 1 1 d . . .
H10 H 1.1647 0.4132 0.7408 0.055 Uiso 1 1 calc R U .
C11 C 1.1500(3) 0.50601(15) 0.7720(2) 0.0523(9) Uani 1 1 d . . .
H11 H 1.2341 0.5059 0.8063 0.063 Uiso 1 1 calc R U .
C12 C 1.0697(3) 0.56168(14) 0.76159(16) 0.0397(7) Uani 1 1 d . . .
H12 H 1.0986 0.5994 0.7887 0.048 Uiso 1 1 calc R U .
C13 C 0.7436(3) 0.53502(13) 0.85482(15) 0.0298(6) Uani 1 1 d . . .
C14 C 0.7459(3) 0.48328(14) 0.80885(17) 0.0371(7) Uani 1 1 d . . .
H14 H 0.7092 0.4883 0.7595 0.044 Uiso 1 1 calc R U .
C15 C 0.8018(3) 0.42407(15) 0.8348(2) 0.0483(8) Uani 1 1 d . . .
H15 H 0.8046 0.3890 0.8031 0.058 Uiso 1 1 calc R U .
C16 C 0.8533(3) 0.41641(16) 0.9067(2) 0.0493(9) Uani 1 1 d . . .
H16 H 0.8917 0.3760 0.9242 0.059 Uiso 1 1 calc R U .
C17 C 0.8492(3) 0.46722(16) 0.95324(18) 0.0439(8) Uani 1 1 d . . .
H17 H 0.8824 0.4614 1.0028 0.053 Uiso 1 1 calc R U .
C18 C 0.7962(3) 0.52671(14) 0.92730(15) 0.0342(6) Uani 1 1 d . . .
H18 H 0.7958 0.5620 0.9591 0.041 Uiso 1 1 calc R U .
C19 C 0.5679(3) 0.63749(14) 0.88495(14) 0.0314(6) Uani 1 1 d . . .
C20 C 0.4414(3) 0.60654(17) 0.88451(17) 0.0458(8) Uani 1 1 d . . .
H20 H 0.4138 0.5711 0.8534 0.055 Uiso 1 1 calc R U .
C21 C 0.3567(3) 0.6277(2) 0.9294(2) 0.0597(10) Uani 1 1 d . . .
H21 H 0.2702 0.6069 0.9288 0.072 Uiso 1 1 calc R U .
C22 C 0.3960(4) 0.6784(2) 0.97486(19) 0.0574(10) Uani 1 1 d . . .
H22 H 0.3366 0.6925 1.0054 0.069 Uiso 1 1 calc R U .
C23 C 0.5214(4) 0.70919(18) 0.97657(17) 0.0496(8) Uani 1 1 d . . .
H23 H 0.5483 0.7442 1.0084 0.059 Uiso 1 1 calc R U .
C24 C 0.6085(3) 0.68889(14) 0.93146(15) 0.0358(7) Uani 1 1 d . . .
H24 H 0.6949 0.7099 0.9324 0.043 Uiso 1 1 calc R U .
C25 C 0.5106(3) 0.77836(14) 0.78842(15) 0.0349(6) Uani 1 1 d . . .
C26 C 0.5574(4) 0.83055(16) 0.83271(17) 0.0485(8) Uani 1 1 d . . .
H26 H 0.6481 0.8474 0.8346 0.058 Uiso 1 1 calc R U .
C27 C 0.4704(5) 0.8578(2) 0.8742(2) 0.0674(11) Uani 1 1 d . . .
H27 H 0.5015 0.8935 0.9043 0.081 Uiso 1 1 calc R U .
C28 C 0.3394(4) 0.8329(2) 0.8715(2) 0.0740(13) Uani 1 1 d . . .
H28 H 0.2801 0.8518 0.8996 0.089 Uiso 1 1 calc R U .
C29 C 0.2938(4) 0.7814(2) 0.82906(19) 0.0637(11) Uani 1 1 d . . .
H29 H 0.2037 0.7642 0.8281 0.076 Uiso 1 1 calc R U .
C30 C 0.3786(3) 0.75401(17) 0.78726(16) 0.0440(8) Uani 1 1 d . . .
H30 H 0.3460 0.7182 0.7575 0.053 Uiso 1 1 calc R U .
C31 C 0.6426(3) 0.81271(13) 0.67553(14) 0.0299(6) Uani 1 1 d . . .
C32 C 0.5342(3) 0.85780(14) 0.66034(15) 0.0352(7) Uani 1 1 d . . .
H32 H 0.4545 0.8530 0.6812 0.042 Uiso 1 1 calc R U .
C33 C 0.5425(3) 0.90929(14) 0.61521(15) 0.0372(7) Uani 1 1 d . . .
H33 H 0.4687 0.9397 0.6052 0.045 Uiso 1 1 calc R U .
C34 C 0.6579(3) 0.91647(14) 0.58463(16) 0.0378(7) Uani 1 1 d . . .
H34 H 0.6639 0.9521 0.5540 0.045 Uiso 1 1 calc R U .
C35 C 0.7647(3) 0.87184(15) 0.59860(15) 0.0385(7) Uani 1 1 d . . .
H35 H 0.8435 0.8766 0.5771 0.046 Uiso 1 1 calc R U .
C36 C 0.7575(3) 0.82012(14) 0.64390(15) 0.0343(6) Uani 1 1 d . . .
H36 H 0.8313 0.7897 0.6533 0.041 Uiso 1 1 calc R U .
C37 C 0.4145(2) 0.57867(12) 0.61027(12) 0.0391(7) Uani 1 1 d DG . .
C38A C 0.2784(3) 0.57963(18) 0.62082(16) 0.0434(17) Uani 0.487(4) 1 d G . P
H38A H 0.2549 0.6040 0.6593 0.052 Uiso 0.487(4) 1 d R U P
C39A C 0.1760(2) 0.5452(2) 0.57545(19) 0.055(2) Uani 0.487(4) 1 d G . P
H39A H 0.0816 0.5459 0.5827 0.066 Uiso 0.487(4) 1 d R U P
C40 C 0.2098(3) 0.50984(15) 0.51953(15) 0.0720(12) Uani 1 1 d DG . .
H40 H 0.1389 0.4862 0.4883 0.086 Uiso 1 1 d R U .
C41A C 0.3459(3) 0.50887(18) 0.50898(16) 0.0509(19) Uani 0.487(4) 1 d G . P
H41A H 0.3694 0.4845 0.4705 0.061 Uiso 0.487(4) 1 d R U P
C42A C 0.4483(2) 0.54329(18) 0.55434(17) 0.0439(17) Uani 0.487(4) 1 d G . P
H42A H 0.5427 0.5427 0.5471 0.053 Uiso 0.487(4) 1 d R U P
C38B C 0.3248(5) 0.6073(2) 0.5567(2) 0.0501(18) Uani 0.513(4) 1 d D . P
H38B H 0.3436 0.6513 0.5462 0.060 Uiso 0.513(4) 1 d R U P
C39B C 0.2132(5) 0.5773(3) 0.5148(3) 0.0559(19) Uani 0.513(4) 1 d D . P
H39B H 0.1571 0.5991 0.4752 0.067 Uiso 0.513(4) 1 d R U P
C41B C 0.2655(6) 0.4816(3) 0.5843(3) 0.0516(18) Uani 0.513(4) 1 d D . P
H41B H 0.2411 0.4382 0.5947 0.062 Uiso 0.513(4) 1 d R U P
C42B C 0.3740(6) 0.5137(3) 0.6288(3) 0.0477(17) Uani 0.513(4) 1 d D . P
H42B H 0.4264 0.4924 0.6698 0.057 Uiso 0.513(4) 1 d R U P

loop_
_atom_site_aniso_label
_atom_site_aniso_U_11
_atom_site_aniso_U_22
_atom_site_aniso_U_33
_atom_site_aniso_U_23
_atom_site_aniso_U_13
_atom_site_aniso_U_12
Co1 0.02531(18) 0.0226(2) 0.0258(2) -0.00128(14) 0.00312(14) -0.00152(14)
Cl1 0.0411(4) 0.0342(4) 0.0382(4) 0.0049(3) -0.0098(3) -0.0069(3)
Cl2 0.0456(4) 0.0277(4) 0.0451(4) 0.0036(3) -0.0071(3) -0.0102(3)
P1 0.0277(3) 0.0251(4) 0.0260(4) -0.0017(3) 0.0030(3) 0.0013(3)
P2 0.0261(3) 0.0270(4) 0.0274(4) -0.0009(3) 0.0027(3) -0.0033(3)
P3 0.0289(3) 0.0243(4) 0.0298(4) -0.0022(3) 0.0035(3) 0.0014(3)
Si1 0.0289(4) 0.0281(4) 0.0297(4) -0.0035(3) -0.0011(3) -0.0010(3)
O1 0.0286(10) 0.0359(11) 0.0289(10) -0.0072(8) 0.0006(8) 0.0009(8)
O2 0.0328(10) 0.0337(11) 0.0308(10) 0.0001(8) -0.0006(8) -0.0097(8)
O3 0.0280(9) 0.0288(10) 0.0339(10) -0.0034(8) -0.0008(8) 0.0017(8)
C1 0.0359(14) 0.0244(14) 0.0315(15) 0.0011(12) 0.0091(11) 0.0079(12)
C2 0.0483(17) 0.0387(17) 0.0337(16) 0.0018(14) 0.0058(13) 0.0061(14)
C3 0.069(2) 0.055(2) 0.0321(17) 0.0093(16) 0.0116(16) 0.0082(18)
C4 0.066(2) 0.054(2) 0.050(2) 0.0216(18) 0.0265(18) 0.0062(19)
C5 0.0483(18) 0.0421(19) 0.055(2) 0.0143(16) 0.0172(16) -0.0011(15)
C6 0.0399(16) 0.0352(16) 0.0385(17) 0.0054(13) 0.0085(13) 0.0036(13)
C7 0.0312(14) 0.0253(14) 0.0288(14) 0.0003(11) 0.0069(11) 0.0015(11)
C8 0.0363(15) 0.0314(15) 0.0317(15) -0.0036(12) 0.0021(12) 0.0010(12)
C9 0.0510(18) 0.0257(15) 0.0419(17) -0.0048(13) 0.0068(14) 0.0032(14)
C10 0.0468(18) 0.0282(16) 0.059(2) 0.0013(15) 0.0055(15) 0.0107(14)
C11 0.0423(18) 0.0356(18) 0.068(2) 0.0015(16) -0.0158(16) 0.0081(15)
C12 0.0393(16) 0.0270(15) 0.0474(18) -0.0025(13) -0.0050(13) 0.0000(13)
C13 0.0284(13) 0.0258(14) 0.0361(15) 0.0044(12) 0.0086(11) -0.0046(11)
C14 0.0394(15) 0.0314(16) 0.0435(17) -0.0017(13) 0.0158(13) -0.0053(13)
C15 0.0422(17) 0.0284(17) 0.081(3) -0.0031(16) 0.0283(17) -0.0026(14)
C16 0.0347(16) 0.0342(18) 0.081(3) 0.0176(18) 0.0161(16) -0.0007(14)
C17 0.0321(15) 0.0429(19) 0.054(2) 0.0169(16) 0.0026(13) -0.0042(14)
C18 0.0293(14) 0.0349(16) 0.0379(16) 0.0045(13) 0.0049(12) -0.0064(12)
C19 0.0288(14) 0.0363(16) 0.0296(15) 0.0069(12) 0.0070(11) 0.0031(12)
C20 0.0350(16) 0.054(2) 0.0489(19) 0.0072(16) 0.0104(14) -0.0055(15)
C21 0.0342(17) 0.085(3) 0.063(2) 0.014(2) 0.0182(16) 0.0039(18)
C22 0.0462(19) 0.085(3) 0.046(2) 0.018(2) 0.0210(16) 0.026(2)
C23 0.059(2) 0.056(2) 0.0339(17) 0.0030(15) 0.0111(15) 0.0232(18)
C24 0.0369(15) 0.0383(17) 0.0317(15) 0.0030(13) 0.0055(12) 0.0059(13)
C25 0.0399(15) 0.0325(16) 0.0321(15) 0.0046(13) 0.0069(12) 0.0101(13)
C26 0.061(2) 0.0411(18) 0.0451(19) -0.0060(15) 0.0152(16) 0.0077(16)
C27 0.098(3) 0.055(2) 0.051(2) -0.0101(19) 0.018(2) 0.027(2)
C28 0.069(3) 0.101(3) 0.055(2) 0.001(2) 0.020(2) 0.051(3)
C29 0.0400(18) 0.105(3) 0.048(2) 0.011(2) 0.0122(16) 0.028(2)
C30 0.0325(15) 0.062(2) 0.0370(17) 0.0053(15) 0.0039(12) 0.0145(15)
C31 0.0343(14) 0.0268(15) 0.0266(14) -0.0027(11) 0.0013(11) 0.0020(12)
C32 0.0359(15) 0.0337(16) 0.0358(16) 0.0021(13) 0.0066(12) 0.0045(13)
C33 0.0403(16) 0.0326(16) 0.0378(17) 0.0023(13) 0.0056(13) 0.0109(13)
C34 0.0464(17) 0.0281(16) 0.0376(17) 0.0042(13) 0.0045(13) 0.0024(13)
C35 0.0403(16) 0.0389(17) 0.0364(16) 0.0030(14) 0.0075(13) 0.0006(14)
C36 0.0343(14) 0.0305(15) 0.0373(16) -0.0007(13) 0.0054(12) 0.0042(12)
C37 0.0396(16) 0.0332(16) 0.0390(17) -0.0046(13) -0.0063(13) 0.0013(13)
C38A 0.039(3) 0.053(4) 0.038(4) -0.008(3) 0.007(3) -0.008(3)
C39A 0.032(3) 0.073(5) 0.058(5) -0.008(4) 0.002(3) -0.020(3)
C40 0.069(3) 0.069(3) 0.062(3) -0.009(2) -0.026(2) -0.024(2)
C41A 0.047(4) 0.060(5) 0.042(4) -0.023(3) -0.004(3) -0.006(3)
C42A 0.034(3) 0.051(4) 0.044(4) -0.011(3) 0.001(3) -0.004(3)
C38B 0.048(4) 0.047(4) 0.048(4) 0.007(3) -0.009(3) -0.012(3)
C39B 0.049(4) 0.066(5) 0.043(4) 0.005(3) -0.014(3) -0.005(3)
C41B 0.054(4) 0.042(4) 0.055(4) -0.001(3) 0.002(3) -0.018(3)
C42B 0.050(4) 0.040(4) 0.046(4) 0.004(3) -0.008(3) -0.007(3)

loop_
_atom_type_symbol
_atom_type_description
_atom_type_scat_dispersion_real
_atom_type_scat_dispersion_imag
_atom_type_scat_source
C C 0.0033 0.0016 'International Tables Vol C Tables 4.2.6.8 and 6.1.1.4'
H H 0.0000 0.0000 'International Tables Vol C Tables 4.2.6.8 and 6.1.1.4'
O O 0.0106 0.0060 'International Tables Vol C Tables 4.2.6.8 and 6.1.1.4'
Si Si 0.0817 0.0704 'International Tables Vol C Tables 4.2.6.8 and 6.1.1.4'
P P 0.1023 0.0942 'International Tables Vol C Tables 4.2.6.8 and 6.1.1.4'
Cl Cl 0.1484 0.1585 'International Tables Vol C Tables 4.2.6.8 and 6.1.1.4'
Co Co 0.3494 0.9721 'International Tables Vol C Tables 4.2.6.8 and 6.1.1.4'

loop_
_geom_angle_atom_site_label_1
_geom_angle_atom_site_label_2
_geom_angle_atom_site_label_3
_geom_angle
P2 Co1 P3 92.84(3)
P2 Co1 Cl2 156.09(3)
P3 Co1 Cl2 85.76(3)
P2 Co1 Cl1 83.85(3)
P3 Co1 Cl1 158.30(3)
Cl2 Co1 Cl1 88.69(3)
P2 Co1 P1 92.42(3)
P3 Co1 P1 94.56(3)
Cl2 Co1 P1 111.49(3)
Cl1 Co1 P1 106.98(3)
O1 P1 C7 101.24(11)
O1 P1 C1 100.91(11)
C7 P1 C1 100.12(12)
O1 P1 Co1 109.20(7)
C7 P1 Co1 119.10(9)
C1 P1 Co1 122.92(9)
O2 P2 C19 102.64(11)
O2 P2 C13 99.60(11)
C19 P2 C13 104.06(13)
O2 P2 Co1 112.07(7)
C19 P2 Co1 113.53(10)
C13 P2 Co1 122.43(9)
O3 P3 C25 101.97(12)
O3 P3 C31 100.99(11)
C25 P3 C31 101.62(13)
O3 P3 Co1 112.23(7)
C25 P3 Co1 114.25(9)
C31 P3 Co1 123.02(9)
O1 Si1 O2 108.80(10)
O1 Si1 O3 108.62(10)
O2 Si1 O3 107.03(10)
O1 Si1 C37 109.38(11)
O2 Si1 C37 110.19(11)
O3 Si1 C37 112.71(11)
Si1 O1 P1 123.63(11)
P2 O2 Si1 122.23(11)
P3 O3 Si1 121.55(11)
C2 C1 C6 119.4(3)
C2 C1 P1 123.0(2)
C6 C1 P1 117.6(2)
C1 C2 C3 120.1(3)
C1 C2 H2 120.0
C3 C2 H2 120.0
C4 C3 C2 120.1(3)
C4 C3 H3 120.0
C2 C3 H3 120.0
C3 C4 C5 120.3(3)
C3 C4 H4 119.9
C5 C4 H4 119.9
C4 C5 C6 119.8(3)
C4 C5 H5 120.1
C6 C5 H5 120.1
C5 C6 C1 120.4(3)
C5 C6 H6 119.8
C1 C6 H6 119.8
C8 C7 C12 119.3(3)
C8 C7 P1 122.3(2)
C12 C7 P1 118.4(2)
C9 C8 C7 120.2(3)
C9 C8 H8 119.9
C7 C8 H8 119.9
C10 C9 C8 120.2(3)
C10 C9 H9 119.9
C8 C9 H9 119.9
C11 C10 C9 120.0(3)
C11 C10 H10 120.0
C9 C10 H10 120.0
C10 C11 C12 120.6(3)
C10 C11 H11 119.7
C12 C11 H11 119.7
C11 C12 C7 119.8(3)
C11 C12 H12 120.1
C7 C12 H12 120.1
C14 C13 C18 119.3(3)
C14 C13 P2 121.1(2)
C18 C13 P2 119.7(2)
C13 C14 C15 120.2(3)
C13 C14 H14 119.9
C15 C14 H14 119.9
C16 C15 C14 119.9(3)
C16 C15 H15 120.0
C14 C15 H15 120.0
C15 C16 C17 120.4(3)
C15 C16 H16 119.8
C17 C16 H16 119.8
C16 C17 C18 119.7(3)
C16 C17 H17 120.1
C18 C17 H17 120.1
C17 C18 C13 120.4(3)
C17 C18 H18 119.8
C13 C18 H18 119.8
C24 C19 C20 119.8(3)
C24 C19 P2 120.6(2)
C20 C19 P2 119.6(2)
C21 C20 C19 119.7(3)
C21 C20 H20 120.2
C19 C20 H20 120.2
C22 C21 C20 120.6(3)
C22 C21 H21 119.7
C20 C21 H21 119.7
C21 C22 C23 120.5(3)
C21 C22 H22 119.7
C23 C22 H22 119.7
C22 C23 C24 119.9(3)
C22 C23 H23 120.0
C24 C23 H23 120.0
C23 C24 C19 119.5(3)
C23 C24 H24 120.3
C19 C24 H24 120.3
C30 C25 C26 119.1(3)
C30 C25 P3 122.2(2)
C26 C25 P3 118.7(2)
C25 C26 C27 119.6(4)
C25 C26 H26 120.2
C27 C26 H26 120.2
C28 C27 C26 119.9(4)
C28 C27 H27 120.0
C26 C27 H27 120.0
C29 C28 C27 120.7(3)
C29 C28 H28 119.6
C27 C28 H28 119.6
C28 C29 C30 120.1(4)
C28 C29 H29 119.9
C30 C29 H29 119.9
C29 C30 C25 120.5(4)
C29 C30 H30 119.7
C25 C30 H30 119.7
C36 C31 C32 119.0(3)
C36 C31 P3 122.4(2)
C32 C31 P3 118.7(2)
C33 C32 C31 120.4(3)
C33 C32 H32 119.8
C31 C32 H32 119.8
C34 C33 C32 120.0(3)
C34 C33 H33 120.0
C32 C33 H33 120.0
C33 C34 C35 120.0(3)
C33 C34 H34 120.0
C35 C34 H34 120.0
C34 C35 C36 120.4(3)
C34 C35 H35 119.8
C36 C35 H35 119.8
C35 C36 C31 120.2(3)
C35 C36 H36 119.9
C31 C36 H36 119.9
C38A C37 C42A 120.0
C38B C37 C42B 114.7(3)
C38B C37 Si1 125.8(3)
C38A C37 Si1 119.07(15)
C42A C37 Si1 120.81(15)
C42B C37 Si1 117.4(2)
C37 C38A C39A 120.0
C37 C38A H38A 120.1
C39A C38A H38A 119.9
C40 C39A C38A 120.0
C40 C39A H39A 119.9
C38A C39A H39A 120.1
C39A C40 C41A 120.0
C41B C40 C39B 117.9(3)
C41B C40 H40 117.2
C39A C40 H40 119.8
C41A C40 H40 120.2
C39B C40 H40 119.5
C40 C41A C42A 120.0
C40 C41A H41A 120.2
C42A C41A H41A 119.8
C41A C42A C37 120.0
C41A C42A H42A 120.1
C37 C42A H42A 119.9
C37 C38B C39B 125.1(4)
C37 C38B H38B 116.8
C39B C38B H38B 118.1
C38B C39B C40 116.0(4)
C38B C39B H39B 121.4
C40 C39B H39B 120.2
C40 C41B C42B 118.0(4)
C40 C41B H41B 120.6
C42B C41B H41B 120.6
C41B C42B C37 119.9(4)
C41B C42B H42B 120.5
C37 C42B H42B 119.5

loop_
_geom_bond_atom_site_label_1
_geom_bond_atom_site_label_2
_geom_bond_distance
Co1 P2 2.1893(8)
Co1 P3 2.2070(8)
Co1 Cl2 2.2418(8)
Co1 Cl1 2.2600(8)
Co1 P1 2.2755(8)
P1 O1 1.6448(18)
P1 C7 1.810(3)
P1 C1 1.815(3)
P2 O2 1.6354(18)
P2 C19 1.807(3)
P2 C13 1.820(3)
P3 O3 1.6392(19)
P3 C25 1.814(3)
P3 C31 1.826(3)
Si1 O1 1.6401(19)
Si1 O2 1.640(2)
Si1 O3 1.6405(19)
Si1 C37 1.8244(19)
C1 C2 1.387(4)
C1 C6 1.397(4)
C2 C3 1.393(4)
C2 H2 0.9500
C3 C4 1.382(5)
C3 H3 0.9500
C4 C5 1.383(5)
C4 H4 0.9500
C5 C6 1.386(4)
C5 H5 0.9500
C6 H6 0.9500
C7 C8 1.389(4)
C7 C12 1.390(4)
C8 C9 1.385(4)
C8 H8 0.9500
C9 C10 1.376(4)
C9 H9 0.9500
C10 C11 1.372(4)
C10 H10 0.9500
C11 C12 1.386(4)
C11 H11 0.9500
C12 H12 0.9500
C13 C14 1.388(4)
C13 C18 1.396(4)
C14 C15 1.393(4)
C14 H14 0.9500
C15 C16 1.382(5)
C15 H15 0.9500
C16 C17 1.384(5)
C16 H16 0.9500
C17 C18 1.388(4)
C17 H17 0.9500
C18 H18 0.9500
C19 C24 1.394(4)
C19 C20 1.395(4)
C20 C21 1.380(5)
C20 H20 0.9500
C21 C22 1.370(6)
C21 H21 0.9500
C22 C23 1.380(5)
C22 H22 0.9500
C23 C24 1.394(4)
C23 H23 0.9500
C24 H24 0.9500
C25 C30 1.387(4)
C25 C26 1.394(4)
C26 C27 1.394(5)
C26 H26 0.9500
C27 C28 1.378(6)
C27 H27 0.9500
C28 C29 1.361(6)
C28 H28 0.9500
C29 C30 1.383(5)
C29 H29 0.9500
C30 H30 0.9500
C31 C36 1.388(4)
C31 C32 1.402(4)
C32 C33 1.384(4)
C32 H32 0.9500
C33 C34 1.381(4)
C33 H33 0.9500
C34 C35 1.383(4)
C34 H34 0.9500
C35 C36 1.387(4)
C35 H35 0.9500
C36 H36 0.9500
C37 C38B 1.352(5)
C37 C38A 1.3900
C37 C42A 1.3900
C37 C42B 1.464(5)
C38A C39A 1.3900
C38A H38A 0.9572
C39A C40 1.3900
C39A H39A 0.9637
C40 C41B 1.385(5)
C40 C41A 1.3900
C40 C39B 1.397(6)
C40 H40 0.9590
C41A C42A 1.3900
C41A H41A 0.9571
C42A H42A 0.9637
C38B C39B 1.373(6)
C38B H38B 0.9583
C39B H39B 0.9593
C41B C42B 1.396(6)
C41B H41B 0.9579
C42B H42B 0.9592
